data_7155706
loop_
_publ_author_name
'Chowdhury, Hrishikesh'
'Goswami, Avijit'

_publ_section_title
;
 Synthesis of 3-(2-Thiopyridiyl)indoles via Ruthenium Catalyzed [2+2+2]
 Cycloaddition of Diynes and 3-Thiocyanatoindoles
;
_journal_name_full 'Org. Biomol. Chem.'
_journal_paper_doi 10.1039/C7OB01101F
_journal_year 2017
_chemical_formula_moiety 'C23 H20 N2 S'
_chemical_formula_sum 'C23 H20 N2 S'
_chemical_formula_weight 356.47
_chemical_name_common 'Indole-C3-thio pyridine derivative1'
_chemical_name_systematic 'Indole-C3-thio pyridine derivative1'
_space_group_crystal_system monoclinic
_space_group_IT_number 14
_space_group_name_Hall '-P 2yn'
_space_group_name_H-M_alt 'P 1 21/n 1'
_symmetry_space_group_name_Hall '-P 2yn'
_symmetry_space_group_name_H-M 'P 1 21/n 1'
_atom_sites_solution_hydrogens geom
_audit_block_doi 10.5517/ccdc.csd.cc1mwyp4
_audit_creation_method SHELXL-2014
_audit_update_record
;
2016-11-10 deposited with the CCDC.
2017-06-16 downloaded from the CCDC.
;
_cell_angle_alpha 90.000(5)
_cell_angle_beta 106.065(5)
_cell_angle_gamma 90.000(5)
_cell_formula_units_Z 4
_cell_length_a 14.207(5)
_cell_length_b 5.497(5)
_cell_length_c 24.708(5)
_cell_measurement_reflns_used 4793
_cell_measurement_temperature 298(2)
_cell_measurement_theta_max 28.8
_cell_measurement_theta_min 2.6
_cell_volume 1854.2(18)
_computing_cell_refinement 'APEX2 (Bruker, 2014); SAINT (Bruker, 2014)'
_computing_data_collection 'APEX2 (Bruker, 2014)'
_computing_data_reduction 'SAINT (Bruker, 2014);XPREP(Sheldrick,2014)'
_computing_molecular_graphics 'Ortep, Pluton'
_computing_structure_refinement 'SHELXL-2014 (Sheldrick, 2014)'
_computing_structure_solution 'SHELXS-2014 (Sheldrick, 2014)'
_diffrn_ambient_temperature 298(2)
_diffrn_detector_area_resol_mean 10.233
_diffrn_measured_fraction_theta_full 0.999
_diffrn_measured_fraction_theta_max 0.987
_diffrn_measurement_device_type 'Bruker D8 Venture PHOTON 100 CMOS'
_diffrn_measurement_method 'phi and omega scan'
_diffrn_radiation_type MoK\a
_diffrn_radiation_wavelength 0.71073
_diffrn_reflns_av_R_equivalents 0.1728
_diffrn_reflns_av_unetI/netI 0.1609
_diffrn_reflns_Laue_measured_fraction_full 0.999
_diffrn_reflns_Laue_measured_fraction_max 0.987
_diffrn_reflns_limit_h_max 18
_diffrn_reflns_limit_h_min -18
_diffrn_reflns_limit_k_max 7
_diffrn_reflns_limit_k_min -7
_diffrn_reflns_limit_l_max 33
_diffrn_reflns_limit_l_min -33
_diffrn_reflns_number 35666
_diffrn_reflns_point_group_measured_fraction_full 0.999
_diffrn_reflns_point_group_measured_fraction_max 0.987
_diffrn_reflns_theta_full 25.242
_diffrn_reflns_theta_max 28.801
_diffrn_reflns_theta_min 2.593
_diffrn_source 'fine-focus sealed tube'
_exptl_absorpt_coefficient_mu 0.183
_exptl_absorpt_correction_T_max 0.7457
_exptl_absorpt_correction_T_min 0.6356
_exptl_absorpt_correction_type multi-scan
_exptl_absorpt_process_details SADABS
_exptl_crystal_colour brown
_exptl_crystal_density_diffrn 1.277
_exptl_crystal_density_meas 1.28
_exptl_crystal_density_method 'not measured'
_exptl_crystal_description block
_exptl_crystal_F_000 752
_exptl_crystal_recrystallization_method 'Re-crystallisation from solvent: Ethyl acetate - hexane'
_exptl_crystal_size_max 0.280
_exptl_crystal_size_mid 0.240
_exptl_crystal_size_min 0.140
_refine_diff_density_max 0.171
_refine_diff_density_min -0.195
_refine_diff_density_rms 0.041
_refine_ls_extinction_method none
_refine_ls_goodness_of_fit_ref 0.984
_refine_ls_hydrogen_treatment constr
_refine_ls_matrix_type full
_refine_ls_number_parameters 235
_refine_ls_number_reflns 4793
_refine_ls_number_restraints 0
_refine_ls_restrained_S_all 0.984
_refine_ls_R_factor_all 0.2434
_refine_ls_R_factor_gt 0.0690
_refine_ls_shift/su_max 0.000
_refine_ls_shift/su_mean 0.000
_refine_ls_structure_factor_coef Fsqd
_refine_ls_weighting_details 'w=1/[\s^2^(Fo^2^)+(0.0471P)^2^+0.5508P] where P=(Fo^2^+2Fc^2^)/3'
_refine_ls_weighting_scheme calc
_refine_ls_wR_factor_gt 0.1112
_refine_ls_wR_factor_ref 0.1534
_reflns_Friedel_coverage 0.000
_reflns_number_gt 1736
_reflns_number_total 4793
_reflns_threshold_expression 'I > 2\s(I)'
_cod_data_source_file c7ob01101f2.cif
_cod_data_source_block AG_HC_364
_cod_database_code 7155706
_shelx_space_group_comment
;
The symmetry employed for this shelxl refinement is uniquely defined
by the following loop, which should always be used as a source of
symmetry information in preference to the above space-group names.
They are only intended as comments.
;
_shelx_estimated_absorpt_t_min 0.951
_shelx_estimated_absorpt_t_max 0.975
_shelxl_version_number 2014-3

loop_
_space_group_symop_operation_xyz
'x, y, z'
'-x+1/2, y+1/2, -z+1/2'
'-x, -y, -z'
'x-1/2, -y-1/2, z-1/2'

loop_
_atom_site_label
_atom_site_type_symbol
_atom_site_fract_x
_atom_site_fract_y
_atom_site_fract_z
_atom_site_U_iso_or_equiv
_atom_site_adp_type
_atom_site_occupancy
_atom_site_site_symmetry_order
_atom_site_calc_flag
_atom_site_refinement_flags_posn
_atom_site_refinement_flags_adp
S1 S 0.54268(6) 0.09488(15) 0.56862(3) 0.0674(3) Uani 1 1 d . .
N1 N 0.7323(2) 0.4067(4) 0.50121(9) 0.0611(7) Uani 1 1 d . .
N2 N 0.46266(18) 0.2410(5) 0.64491(11) 0.0658(7) Uani 1 1 d . .
C14 C 0.8582(3) 0.4272(11) 0.3386(2) 0.1189(17) Uani 1 1 d . .
H14 H 0.9042 0.4886 0.3218 0.143 Uiso 1 1 calc R U
C10 C 0.7758(2) 0.4484(6) 0.41135(12) 0.0575(8) Uani 1 1 d . .
C17 C 0.6117(2) 0.4544(5) 0.64954(11) 0.0532(8) Uani 1 1 d . .
H17 H 0.6653 0.4763 0.6354 0.064 Uiso 1 1 calc R U
C4 C 0.7401(2) 0.1002(5) 0.56238(11) 0.0520(7) Uani 1 1 d . .
C16 C 0.5408(2) 0.2834(5) 0.62672(11) 0.0520(7) Uani 1 1 d . .
C11 C 0.7248(2) 0.2450(6) 0.38818(13) 0.0704(9) Uani 1 1 d . .
H11 H 0.6787 0.1798 0.4044 0.084 Uiso 1 1 calc R U
C3 C 0.7938(2) 0.2342(5) 0.53246(11) 0.0537(8) Uani 1 1 d . .
C1 C 0.6433(2) 0.1993(5) 0.54753(11) 0.0561(8) Uani 1 1 d . .
C19 C 0.5203(2) 0.5530(6) 0.71391(12) 0.0605(8) Uani 1 1 d . .
C20 C 0.6005(2) 0.5924(5) 0.69421(11) 0.0526(7) Uani 1 1 d . .
C21 C 0.6620(2) 0.7960(6) 0.72592(12) 0.0703(9) Uani 1 1 d . .
H21A H 0.6563 0.9402 0.7026 0.084 Uiso 1 1 calc R U
H21B H 0.7304 0.7488 0.7388 0.084 Uiso 1 1 calc R U
C15 C 0.8055(4) 0.2284(11) 0.31706(18) 0.1150(15) Uani 1 1 d . .
H15 H 0.8145 0.1552 0.2849 0.138 Uiso 1 1 calc R U
C8 C 0.8911(3) 0.1833(6) 0.53642(13) 0.0669(9) Uani 1 1 d . .
H8 H 0.9255 0.2742 0.5165 0.080 Uiso 1 1 calc R U
C5 C 0.7873(3) -0.0910(6) 0.59664(12) 0.0643(8) Uani 1 1 d . .
H5 H 0.7535 -0.1833 0.6167 0.077 Uiso 1 1 calc R U
C9 C 0.7568(2) 0.5771(6) 0.46150(12) 0.0710(9) Uani 1 1 d . .
H9A H 0.8146 0.6690 0.4809 0.085 Uiso 1 1 calc R U
H9B H 0.7033 0.6913 0.4483 0.085 Uiso 1 1 calc R U
C2 C 0.6421(2) 0.3829(6) 0.51021(12) 0.0633(8) Uani 1 1 d . .
H2 H 0.5878 0.4781 0.4934 0.076 Uiso 1 1 calc R U
C6 C 0.8832(3) -0.1420(6) 0.60053(13) 0.0748(9) Uani 1 1 d . .
H6 H 0.9144 -0.2693 0.6233 0.090 Uiso 1 1 calc R U
C18 C 0.4547(3) 0.3792(7) 0.68847(15) 0.0783(10) Uani 1 1 d . .
H18 H 0.4007 0.3541 0.7021 0.094 Uiso 1 1 calc R U
C7 C 0.9351(2) -0.0045(6) 0.57051(14) 0.0737(9) Uani 1 1 d . .
H7 H 1.0004 -0.0413 0.5738 0.088 Uiso 1 1 calc R U
C13 C 0.7403(3) 0.1353(7) 0.34148(15) 0.0904(11) Uani 1 1 d . .
H13 H 0.7055 -0.0041 0.3268 0.108 Uiso 1 1 calc R U
C12 C 0.8436(3) 0.5415(7) 0.38654(17) 0.0917(12) Uani 1 1 d . .
H12 H 0.8795 0.6792 0.4014 0.110 Uiso 1 1 calc R U
C22 C 0.6200(3) 0.8409(7) 0.77560(14) 0.0970(12) Uani 1 1 d . .
H22A H 0.6617 0.7679 0.8096 0.116 Uiso 1 1 calc R U
H22B H 0.6154 1.0141 0.7819 0.116 Uiso 1 1 calc R U
C23 C 0.5194(3) 0.7266(7) 0.76096(14) 0.0889(11) Uani 1 1 d . .
H23A H 0.5088 0.6405 0.7930 0.107 Uiso 1 1 calc R U
H23B H 0.4687 0.8486 0.7485 0.107 Uiso 1 1 calc R U

loop_
_atom_site_aniso_label
_atom_site_aniso_U_11
_atom_site_aniso_U_22
_atom_site_aniso_U_33
_atom_site_aniso_U_23
_atom_site_aniso_U_13
_atom_site_aniso_U_12
S1 0.0741(6) 0.0712(6) 0.0621(5) -0.0171(4) 0.0274(4) -0.0188(5)
N1 0.0776(19) 0.0607(17) 0.0494(15) 0.0041(14) 0.0248(14) -0.0043(16)
N2 0.0655(18) 0.0749(19) 0.0652(17) -0.0060(15) 0.0317(14) -0.0133(14)
C14 0.107(3) 0.162(5) 0.115(4) 0.051(4) 0.076(3) 0.001(3)
C10 0.061(2) 0.060(2) 0.0542(18) 0.0200(16) 0.0204(16) -0.0056(17)
C17 0.0607(19) 0.0552(19) 0.0487(17) 0.0018(15) 0.0235(15) -0.0034(16)
C4 0.074(2) 0.0498(18) 0.0353(15) -0.0075(15) 0.0196(15) -0.0131(18)
C16 0.060(2) 0.0523(19) 0.0467(17) 0.0016(14) 0.0195(15) -0.0028(16)
C11 0.080(2) 0.074(2) 0.068(2) 0.0025(19) 0.0378(19) -0.016(2)
C3 0.063(2) 0.0518(19) 0.0491(18) -0.0032(16) 0.0198(16) -0.0051(17)
C1 0.072(2) 0.0551(19) 0.0442(17) -0.0090(15) 0.0208(16) -0.0089(17)
C19 0.070(2) 0.066(2) 0.0513(18) 0.0021(17) 0.0261(17) 0.0047(19)
C20 0.067(2) 0.0471(17) 0.0440(16) 0.0058(15) 0.0163(15) 0.0049(16)
C21 0.096(3) 0.060(2) 0.0539(19) -0.0057(16) 0.0180(18) 0.0029(19)
C15 0.137(4) 0.145(5) 0.082(3) 0.020(3) 0.062(3) 0.030(4)
C8 0.079(3) 0.065(2) 0.061(2) 0.0018(18) 0.0250(18) -0.0161(19)
C5 0.083(3) 0.060(2) 0.0524(18) 0.0005(17) 0.0239(18) -0.012(2)
C9 0.093(2) 0.058(2) 0.064(2) 0.0066(18) 0.0235(18) -0.0119(19)
C2 0.070(2) 0.066(2) 0.0556(19) -0.0101(17) 0.0201(17) 0.0013(18)
C6 0.085(3) 0.069(2) 0.068(2) 0.0104(18) 0.018(2) 0.002(2)
C18 0.078(3) 0.095(3) 0.076(2) 0.003(2) 0.045(2) -0.006(2)
C7 0.068(2) 0.080(3) 0.073(2) -0.001(2) 0.0196(19) -0.005(2)
C13 0.116(3) 0.091(3) 0.069(2) -0.008(2) 0.034(2) 0.000(2)
C12 0.083(3) 0.099(3) 0.099(3) 0.036(2) 0.033(2) -0.018(2)
C22 0.135(4) 0.095(3) 0.066(2) -0.021(2) 0.034(2) -0.005(3)
C23 0.109(3) 0.104(3) 0.063(2) -0.010(2) 0.039(2) 0.015(3)

loop_
_atom_type_symbol
_atom_type_description
_atom_type_scat_dispersion_real
_atom_type_scat_dispersion_imag
_atom_type_scat_source
C C 0.0033 0.0016 'International Tables Vol C Tables 4.2.6.8 and 6.1.1.4'
H H 0.0000 0.0000 'International Tables Vol C Tables 4.2.6.8 and 6.1.1.4'
N N 0.0061 0.0033 'International Tables Vol C Tables 4.2.6.8 and 6.1.1.4'
S S 0.1246 0.1234 'International Tables Vol C Tables 4.2.6.8 and 6.1.1.4'

loop_
_geom_angle_atom_site_label_1
_geom_angle_atom_site_label_2
_geom_angle_atom_site_label_3
_geom_angle
C1 S1 C16 104.21(14)
C2 N1 C3 108.8(2)
C2 N1 C9 125.3(3)
C3 N1 C9 125.8(3)
C16 N2 C18 115.7(3)
C15 C14 C12 120.0(4)
C11 C10 C12 118.2(3)
C11 C10 C9 122.0(3)
C12 C10 C9 119.8(3)
C16 C17 C20 117.9(3)
C5 C4 C3 118.1(3)
C5 C4 C1 135.1(3)
C3 C4 C1 106.8(3)
N2 C16 C17 124.4(3)
N2 C16 S1 111.8(2)
C17 C16 S1 123.8(2)
C10 C11 C13 121.4(3)
N1 C3 C8 130.3(3)
N1 C3 C4 107.6(3)
C8 C3 C4 122.1(3)
C2 C1 C4 106.7(3)
C2 C1 S1 125.9(3)
C4 C1 S1 127.3(2)
C18 C19 C20 118.4(3)
C18 C19 C23 130.5(3)
C20 C19 C23 111.0(3)
C19 C20 C17 119.1(3)
C19 C20 C21 110.7(3)
C17 C20 C21 130.2(3)
C20 C21 C22 103.8(3)
C13 C15 C14 120.6(4)
C7 C8 C3 118.2(3)
C6 C5 C4 119.9(3)
N1 C9 C10 112.2(2)
C1 C2 N1 110.1(3)
C5 C6 C7 120.8(3)
N2 C18 C19 124.5(3)
C8 C7 C6 120.9(3)
C15 C13 C11 120.2(4)
C10 C12 C14 119.6(4)
C23 C22 C21 107.1(3)
C19 C23 C22 103.8(3)

loop_
_geom_bond_atom_site_label_1
_geom_bond_atom_site_label_2
_geom_bond_distance
S1 C1 1.748(3)
S1 C16 1.776(3)
N1 C2 1.365(3)
N1 C3 1.374(3)
N1 C9 1.467(3)
N2 C16 1.329(3)
N2 C18 1.347(4)
C14 C15 1.348(6)
C14 C12 1.405(6)
C10 C11 1.369(4)
C10 C12 1.374(4)
C10 C9 1.515(4)
C17 C16 1.378(4)
C17 C20 1.385(3)
C4 C5 1.399(4)
C4 C3 1.409(4)
C4 C1 1.429(4)
C11 C13 1.373(4)
C3 C8 1.387(4)
C1 C2 1.364(4)
C19 C18 1.361(4)
C19 C20 1.373(4)
C19 C23 1.507(4)
C20 C21 1.501(4)
C21 C22 1.527(4)
C15 C13 1.338(5)
C8 C7 1.369(4)
C5 C6 1.369(4)
C6 C7 1.403(4)
C22 C23 1.510(5)
